data_7045087
loop_
_publ_author_name
'Marchetti, Fabio'
'Pettinari, Riccardo'
'Di Nicola, Corrado'
'Pettinari, Claudio'
'Palmucci, Jessica'
'Scopelliti, Rosario'
'Riedel, Tina'
'Therrien, Bruno'
'Galindo, Agust\'in'
'Dyson, Paul J.'

_publ_section_title
;
 Synthesis, characterization and cytotoxicity of arene-ruthenium(ii)
 complexes with acylpyrazolones functionalized with aromatic groups in the
 acyl moiety.
;
_journal_issue 3
_journal_name_full 'Dalton transactions (Cambridge, England : 2003)'
_journal_page_first 868
_journal_page_last 878
_journal_paper_doi 10.1039/c7dt04249c
_journal_volume 47
_journal_year 2018
_chemical_formula_moiety 'C27 H27 Cl N2 O2 Ru'
_chemical_formula_sum 'C27 H27 Cl N2 O2 Ru'
_chemical_formula_weight 548.02
_space_group_crystal_system monoclinic
_space_group_IT_number 14
_space_group_name_Hall '-P 2yn'
_space_group_name_H-M_alt 'P 1 21/n 1'
_symmetry_space_group_name_Hall '-P 2yn'
_symmetry_space_group_name_H-M 'P 1 21/n 1'
_atom_sites_solution_hydrogens geom
_audit_creation_method SHELXL-2014/7
_audit_update_record
;
2017-10-20 deposited with the CCDC.
2017-12-07 downloaded from the CCDC.
;
_cell_angle_alpha 90
_cell_angle_beta 92.101(3)
_cell_angle_gamma 90
_cell_formula_units_Z 4
_cell_length_a 16.4494(7)
_cell_length_b 8.1443(2)
_cell_length_c 17.6939(8)
_cell_measurement_reflns_used 8000
_cell_measurement_temperature 203(2)
_cell_measurement_theta_max 28.85
_cell_measurement_theta_min 1.95
_cell_volume 2368.84(16)
_computing_cell_refinement 'CELL (Stoe IPDS Software, 2000)'
_computing_data_collection 'EXPOSE (Stoe IPDS Software, 2000)'
_computing_data_reduction 'INTEGRATE (Stoe IPDS Software, 2000)'
_computing_molecular_graphics 'ORTEP (Farrugia, 1997)'
_computing_publication_material 'SHELXL-2014/7 (Sheldrick, 2014)'
_computing_structure_refinement 'SHELXL-2014/7 (Sheldrick, 2014)'
_computing_structure_solution 'SHELXS-97 (Sheldrick, 1990)'
_diffrn_ambient_temperature 203(2)
_diffrn_detector_area_resol_mean 0.81\%A
_diffrn_measured_fraction_theta_full 1.000
_diffrn_measured_fraction_theta_max 0.997
_diffrn_measurement_device_type 'STOE IPDS'
_diffrn_measurement_method 'phi oscillation'
_diffrn_radiation_type MoK\a
_diffrn_radiation_wavelength 0.71073
_diffrn_reflns_av_R_equivalents 0.0423
_diffrn_reflns_av_unetI/netI 0.0228
_diffrn_reflns_Laue_measured_fraction_full 1.000
_diffrn_reflns_Laue_measured_fraction_max 0.997
_diffrn_reflns_limit_h_max 22
_diffrn_reflns_limit_h_min -22
_diffrn_reflns_limit_k_max 11
_diffrn_reflns_limit_k_min -11
_diffrn_reflns_limit_l_max 24
_diffrn_reflns_limit_l_min -24
_diffrn_reflns_number 44693
_diffrn_reflns_point_group_measured_fraction_full 1.000
_diffrn_reflns_point_group_measured_fraction_max 0.997
_diffrn_reflns_theta_full 25.242
_diffrn_reflns_theta_max 29.229
_diffrn_reflns_theta_min 1.660
_diffrn_source 'fine-focus sealed tube'
_exptl_absorpt_coefficient_mu 0.802
_exptl_absorpt_correction_type none
_exptl_crystal_colour orange
_exptl_crystal_density_diffrn 1.537
_exptl_crystal_description block
_exptl_crystal_F_000 1120
_exptl_crystal_size_max 0.25
_exptl_crystal_size_mid 0.21
_exptl_crystal_size_min 0.17
_refine_diff_density_max 0.359
_refine_diff_density_min -0.521
_refine_diff_density_rms 0.052
_refine_ls_extinction_method none
_refine_ls_goodness_of_fit_ref 1.030
_refine_ls_hydrogen_treatment constr
_refine_ls_matrix_type full
_refine_ls_number_parameters 302
_refine_ls_number_reflns 6423
_refine_ls_number_restraints 0
_refine_ls_restrained_S_all 1.030
_refine_ls_R_factor_all 0.0291
_refine_ls_R_factor_gt 0.0217
_refine_ls_shift/su_max 0.001
_refine_ls_shift/su_mean 0.000
_refine_ls_structure_factor_coef Fsqd
_refine_ls_weighting_details 'w=1/[\s^2^(Fo^2^)+(0.0297P)^2^+0.2557P] where P=(Fo^2^+2Fc^2^)/3'
_refine_ls_weighting_scheme calc
_refine_ls_wR_factor_gt 0.0499
_refine_ls_wR_factor_ref 0.0517
_reflns_Friedel_coverage 0.000
_reflns_number_gt 5555
_reflns_number_total 6423
_reflns_threshold_expression 'I > 2\s(I)'
_cod_data_source_file c7dt04249c2.cif
_cod_data_source_block complex1
_cod_depositor_comments 'Adding full bibliography for 7045087--7045091.cif.'
_cod_database_code 7045087
_shelx_shelxl_version_number 2014/7
_shelx_space_group_comment
;
The symmetry employed for this shelxl refinement is uniquely defined
by the following loop, which should always be used as a source of
symmetry information in preference to the above space-group names.
They are only intended as comments.
;

loop_
_space_group_symop_operation_xyz
'x, y, z'
'-x+1/2, y+1/2, -z+1/2'
'-x, -y, -z'
'x-1/2, -y-1/2, z-1/2'

loop_
_atom_site_label
_atom_site_type_symbol
_atom_site_fract_x
_atom_site_fract_y
_atom_site_fract_z
_atom_site_U_iso_or_equiv
_atom_site_adp_type
_atom_site_occupancy
_atom_site_site_symmetry_order
_atom_site_calc_flag
_atom_site_refinement_flags_posn
_atom_site_refinement_flags_adp
Ru1 Ru 0.20873(2) 0.10519(2) 0.10857(2) 0.01836(4) Uani 1 1 d . .
Cl2 Cl 0.20454(2) 0.39854(4) 0.12531(2) 0.03153(8) Uani 1 1 d . .
O1 O 0.32797(6) 0.12458(13) 0.15239(6) 0.0253(2) Uani 1 1 d . .
O2 O 0.25049(6) 0.16448(13) 0.00160(5) 0.0247(2) Uani 1 1 d . .
C19 C 0.19956(9) -0.15969(17) 0.12335(8) 0.0257(3) Uani 1 1 d . .
H19 H 0.2387 -0.2419 0.1221 0.031 Uiso 1 1 calc R U
C2 C 0.45147(9) 0.11756(18) 0.27432(8) 0.0264(3) Uani 1 1 d . .
H2 H 0.4042 0.0591 0.2621 0.032 Uiso 1 1 calc R U
C22 C 0.08086(9) 0.08874(19) 0.12965(9) 0.0293(3) Uani 1 1 d . .
H22 H 0.0420 0.1714 0.1310 0.035 Uiso 1 1 calc R U
C3 C 0.48371(10) 0.11845(19) 0.34832(8) 0.0298(3) Uani 1 1 d . .
H3 H 0.4578 0.0596 0.3855 0.036 Uiso 1 1 calc R U
C17 C 0.37548(11) 0.11979(19) -0.14561(9) 0.0326(3) Uani 1 1 d . .
H17 H 0.4029 0.0305 -0.1242 0.039 Uiso 1 1 calc R U
N1 N 0.46213(7) 0.20433(16) 0.14226(7) 0.0263(2) Uani 1 1 d . .
C18 C 0.15652(9) -0.11403(17) 0.05608(8) 0.0248(3) Uani 1 1 d . .
C11 C 0.32246(8) 0.19348(16) -0.01786(7) 0.0218(2) Uani 1 1 d . .
C10 C 0.38591(8) 0.17245(17) 0.11232(8) 0.0225(3) Uani 1 1 d . .
C24 C 0.17500(10) -0.18582(19) -0.02039(8) 0.0312(3) Uani 1 1 d . .
H24 H 0.1652 -0.1000 -0.0585 0.037 Uiso 1 1 calc R U
C6 C 0.56113(10) 0.2950(2) 0.23790(9) 0.0320(3) Uani 1 1 d . .
H6 H 0.5872 0.3547 0.2011 0.038 Uiso 1 1 calc R U
C1 C 0.49102(8) 0.20548(17) 0.21884(8) 0.0242(3) Uani 1 1 d . .
N2 N 0.51532(8) 0.25526(18) 0.08656(8) 0.0337(3) Uani 1 1 d . .
C23 C 0.09608(8) 0.01151(18) 0.06047(8) 0.0268(3) Uani 1 1 d . .
H23 H 0.0664 0.0425 0.0170 0.032 Uiso 1 1 calc R U
C14 C 0.29259(11) 0.3842(2) -0.21025(9) 0.0341(3) Uani 1 1 d . .
H14 H 0.2647 0.4727 -0.2319 0.041 Uiso 1 1 calc R U
C15 C 0.33916(11) 0.2841(2) -0.25434(8) 0.0342(3) Uani 1 1 d . .
H15 H 0.3433 0.3064 -0.3056 0.041 Uiso 1 1 calc R U
C13 C 0.28746(9) 0.35271(18) -0.13370(9) 0.0274(3) Uani 1 1 d . .
H13 H 0.2553 0.4190 -0.1042 0.033 Uiso 1 1 calc R U
C12 C 0.33012(8) 0.22274(16) -0.10085(7) 0.0221(3) Uani 1 1 d . .
C21 C 0.12415(9) 0.04237(19) 0.19794(8) 0.0283(3) Uani 1 1 d . .
C4 C 0.55366(10) 0.2057(2) 0.36710(9) 0.0335(3) Uani 1 1 d . .
H4 H 0.5750 0.2046 0.4165 0.040 Uiso 1 1 calc R U
C20 C 0.18342(10) -0.08063(17) 0.19312(8) 0.0271(3) Uani 1 1 d . .
H20 H 0.2130 -0.1115 0.2366 0.033 Uiso 1 1 calc R U
C9 C 0.38991(9) 0.20308(18) 0.03289(8) 0.0246(3) Uani 1 1 d . .
C5 C 0.59163(10) 0.2943(2) 0.31197(10) 0.0358(3) Uani 1 1 d . .
H5 H 0.6382 0.3544 0.3247 0.043 Uiso 1 1 calc R U
C7 C 0.47309(10) 0.2531(2) 0.02252(9) 0.0313(3) Uani 1 1 d . .
C25 C 0.11497(12) -0.3267(2) -0.03791(9) 0.0392(4) Uani 1 1 d . .
H25A H 0.1261 -0.4162 -0.0038 0.059 Uiso 1 1 calc R U
H25B H 0.1209 -0.3631 -0.0890 0.059 Uiso 1 1 calc R U
H25C H 0.0604 -0.2886 -0.0318 0.059 Uiso 1 1 calc R U
C8 C 0.51467(11) 0.3041(3) -0.04761(10) 0.0477(5) Uani 1 1 d . .
H8A H 0.5658 0.3550 -0.0339 0.071 Uiso 1 1 calc R U
H8B H 0.4809 0.3808 -0.0755 0.071 Uiso 1 1 calc R U
H8C H 0.5240 0.2093 -0.0784 0.071 Uiso 1 1 calc R U
C16 C 0.37962(11) 0.1510(2) -0.22263(9) 0.0359(4) Uani 1 1 d . .
H16 H 0.4097 0.0820 -0.2528 0.043 Uiso 1 1 calc R U
C27 C 0.10888(12) 0.1280(2) 0.27141(10) 0.0422(4) Uani 1 1 d . .
H27A H 0.0570 0.0950 0.2893 0.063 Uiso 1 1 calc R U
H27B H 0.1091 0.2447 0.2636 0.063 Uiso 1 1 calc R U
H27C H 0.1508 0.0991 0.3082 0.063 Uiso 1 1 calc R U
C26 C 0.26244(12) -0.2440(2) -0.02654(11) 0.0419(4) Uani 1 1 d . .
H26A H 0.2989 -0.1587 -0.0094 0.063 Uiso 1 1 calc R U
H26B H 0.2725 -0.2699 -0.0783 0.063 Uiso 1 1 calc R U
H26C H 0.2710 -0.3401 0.0042 0.063 Uiso 1 1 calc R U

loop_
_atom_site_aniso_label
_atom_site_aniso_U_11
_atom_site_aniso_U_22
_atom_site_aniso_U_33
_atom_site_aniso_U_23
_atom_site_aniso_U_13
_atom_site_aniso_U_12
Ru1 0.01759(5) 0.02054(5) 0.01697(5) 0.00036(4) 0.00083(3) -0.00144(4)
Cl2 0.0406(2) 0.02175(15) 0.03229(18) -0.00099(13) 0.00157(15) 0.00105(15)
O1 0.0186(5) 0.0353(5) 0.0219(5) 0.0046(4) -0.0011(4) -0.0033(4)
O2 0.0240(5) 0.0310(5) 0.0192(5) 0.0008(4) 0.0022(4) -0.0028(4)
C19 0.0302(7) 0.0203(6) 0.0264(7) 0.0025(5) -0.0008(6) -0.0026(5)
C2 0.0230(7) 0.0295(7) 0.0267(7) -0.0001(5) 0.0002(5) 0.0019(6)
C22 0.0179(6) 0.0351(8) 0.0351(8) -0.0008(6) 0.0056(5) -0.0015(6)
C3 0.0317(8) 0.0335(7) 0.0241(7) 0.0011(6) 0.0017(6) 0.0062(6)
C17 0.0404(9) 0.0311(7) 0.0267(7) 0.0019(6) 0.0058(6) 0.0117(6)
N1 0.0196(6) 0.0352(6) 0.0239(6) 0.0053(5) 0.0001(4) -0.0028(5)
C18 0.0272(7) 0.0243(6) 0.0228(6) -0.0008(5) 0.0000(5) -0.0082(5)
C11 0.0256(7) 0.0201(6) 0.0200(6) -0.0005(5) 0.0034(5) 0.0011(5)
C10 0.0207(6) 0.0239(6) 0.0228(6) 0.0014(5) 0.0003(5) 0.0006(5)
C24 0.0440(9) 0.0268(7) 0.0227(7) -0.0028(6) 0.0008(6) -0.0053(6)
C6 0.0274(8) 0.0340(8) 0.0342(8) 0.0042(6) -0.0044(6) -0.0040(6)
C1 0.0219(6) 0.0253(6) 0.0250(6) 0.0010(5) -0.0024(5) 0.0028(5)
N2 0.0220(6) 0.0493(8) 0.0301(7) 0.0095(6) 0.0041(5) -0.0045(5)
C23 0.0195(6) 0.0329(7) 0.0276(7) 0.0017(6) -0.0042(5) -0.0063(5)
C14 0.0386(9) 0.0340(8) 0.0297(8) 0.0085(6) -0.0006(6) 0.0050(7)
C15 0.0445(9) 0.0396(8) 0.0187(6) 0.0028(6) 0.0041(6) -0.0052(7)
C13 0.0292(7) 0.0266(7) 0.0265(7) 0.0003(5) 0.0041(6) 0.0048(5)
C12 0.0227(7) 0.0236(6) 0.0200(6) 0.0004(5) 0.0020(5) -0.0014(5)
C21 0.0287(7) 0.0320(7) 0.0248(7) -0.0014(6) 0.0078(6) -0.0094(6)
C4 0.0368(8) 0.0370(8) 0.0262(7) -0.0044(6) -0.0073(6) 0.0087(7)
C20 0.0332(8) 0.0273(7) 0.0207(6) 0.0048(5) -0.0006(5) -0.0082(6)
C9 0.0238(7) 0.0289(7) 0.0211(6) 0.0023(5) 0.0029(5) -0.0013(5)
C5 0.0325(8) 0.0353(8) 0.0388(9) -0.0035(7) -0.0098(7) -0.0029(7)
C7 0.0241(7) 0.0423(8) 0.0278(7) 0.0069(6) 0.0036(6) -0.0019(6)
C25 0.0551(11) 0.0359(8) 0.0260(8) -0.0062(6) -0.0052(7) -0.0118(8)
C8 0.0305(9) 0.0797(14) 0.0331(9) 0.0151(9) 0.0063(7) -0.0115(9)
C16 0.0443(10) 0.0376(8) 0.0264(7) -0.0042(6) 0.0112(7) 0.0077(7)
C27 0.0469(10) 0.0473(10) 0.0334(8) -0.0094(7) 0.0161(8) -0.0085(8)
C26 0.0490(11) 0.0365(9) 0.0410(9) -0.0104(7) 0.0107(8) -0.0017(8)

loop_
_atom_type_symbol
_atom_type_description
_atom_type_scat_dispersion_real
_atom_type_scat_dispersion_imag
_atom_type_scat_source
C C 0.0033 0.0016 'International Tables Vol C Tables 4.2.6.8 and 6.1.1.4'
H H 0.0000 0.0000 'International Tables Vol C Tables 4.2.6.8 and 6.1.1.4'
Cl Cl 0.1484 0.1585 'International Tables Vol C Tables 4.2.6.8 and 6.1.1.4'
N N 0.0061 0.0033 'International Tables Vol C Tables 4.2.6.8 and 6.1.1.4'
O O 0.0106 0.0060 'International Tables Vol C Tables 4.2.6.8 and 6.1.1.4'
Ru Ru -1.2594 0.8363 'International Tables Vol C Tables 4.2.6.8 and 6.1.1.4'

loop_
_geom_angle_atom_site_label_1
_geom_angle_atom_site_label_2
_geom_angle_atom_site_label_3
_geom_angle
O1 Ru1 O2 89.05(4)
O1 Ru1 C23 163.27(5)
O2 Ru1 C23 91.75(5)
O1 Ru1 C22 148.24(5)
O2 Ru1 C22 121.72(5)
C23 Ru1 C22 38.15(6)
O1 Ru1 C18 124.85(5)
O2 Ru1 C18 86.60(5)
C23 Ru1 C18 38.61(6)
C22 Ru1 C18 69.51(6)
O1 Ru1 C20 89.89(5)
O2 Ru1 C20 149.12(5)
C23 Ru1 C20 80.89(6)
C22 Ru1 C20 68.01(6)
C18 Ru1 C20 68.94(5)
O1 Ru1 C19 95.65(5)
O2 Ru1 C19 111.30(5)
C23 Ru1 C19 68.52(6)
C22 Ru1 C19 81.10(6)
C18 Ru1 C19 37.86(5)
C20 Ru1 C19 38.20(5)
O1 Ru1 C21 111.11(5)
O2 Ru1 C21 159.83(5)
C23 Ru1 C21 69.15(6)
C22 Ru1 C21 38.30(6)
C18 Ru1 C21 82.30(5)
C20 Ru1 C21 37.32(6)
C19 Ru1 C21 68.64(6)
O1 Ru1 Cl2 84.84(3)
O2 Ru1 Cl2 83.93(3)
C23 Ru1 Cl2 111.86(4)
C22 Ru1 Cl2 90.45(4)
C18 Ru1 Cl2 148.67(4)
C20 Ru1 Cl2 126.69(4)
C19 Ru1 Cl2 164.76(4)
C21 Ru1 Cl2 96.91(4)
C10 O1 Ru1 121.99(9)
C11 O2 Ru1 129.00(9)
C18 C19 C20 120.49(14)
C18 C19 Ru1 70.91(8)
C20 C19 Ru1 70.90(8)
C18 C19 H19 119.8
C20 C19 H19 119.8
Ru1 C19 H19 131.2
C3 C2 C1 119.14(14)
C3 C2 H2 120.4
C1 C2 H2 120.4
C23 C22 C21 121.19(14)
C23 C22 Ru1 70.80(8)
C21 C22 Ru1 72.76(8)
C23 C22 H22 119.4
C21 C22 H22 119.4
Ru1 C22 H22 129.5
C4 C3 C2 120.85(15)
C4 C3 H3 119.6
C2 C3 H3 119.6
C12 C17 C16 119.68(14)
C12 C17 H17 120.2
C16 C17 H17 120.2
C10 N1 N2 111.72(11)
C10 N1 C1 129.85(12)
N2 N1 C1 118.21(12)
C19 C18 C23 118.06(13)
C19 C18 C24 122.70(14)
C23 C18 C24 119.15(13)
C19 C18 Ru1 71.23(8)
C23 C18 Ru1 69.78(8)
C24 C18 Ru1 127.53(10)
O2 C11 C9 124.12(12)
O2 C11 C12 114.15(12)
C9 C11 C12 121.70(12)
O1 C10 N1 122.55(12)
O1 C10 C9 131.62(13)
N1 C10 C9 105.82(12)
C18 C24 C26 113.90(13)
C18 C24 C25 108.63(13)
C26 C24 C25 110.79(14)
C18 C24 H24 107.8
C26 C24 H24 107.8
C25 C24 H24 107.8
C5 C6 C1 119.60(15)
C5 C6 H6 120.2
C1 C6 H6 120.2
C2 C1 C6 120.04(13)
C2 C1 N1 121.33(13)
C6 C1 N1 118.62(13)
C7 N2 N1 106.22(12)
C22 C23 C18 120.87(13)
C22 C23 Ru1 71.05(8)
C18 C23 Ru1 71.61(8)
C22 C23 H23 119.6
C18 C23 H23 119.6
Ru1 C23 H23 130.5
C15 C14 C13 119.93(15)
C15 C14 H14 120.0
C13 C14 H14 120.0
C14 C15 C16 120.24(14)
C14 C15 H15 119.9
C16 C15 H15 119.9
C14 C13 C12 120.24(14)
C14 C13 H13 119.9
C12 C13 H13 119.9
C13 C12 C17 119.74(13)
C13 C12 C11 118.25(12)
C17 C12 C11 121.95(13)
C20 C21 C22 117.57(13)
C20 C21 C27 121.47(15)
C22 C21 C27 120.91(15)
C20 C21 Ru1 70.35(8)
C22 C21 Ru1 68.94(8)
C27 C21 Ru1 129.94(11)
C5 C4 C3 119.53(14)
C5 C4 H4 120.2
C3 C4 H4 120.2
C21 C20 C19 121.80(14)
C21 C20 Ru1 72.32(8)
C19 C20 Ru1 70.90(8)
C21 C20 H20 119.1
C19 C20 H20 119.1
Ru1 C20 H20 130.4
C11 C9 C10 123.70(12)
C11 C9 C7 131.61(13)
C10 C9 C7 104.56(12)
C4 C5 C6 120.82(15)
C4 C5 H5 119.6
C6 C5 H5 119.6
N2 C7 C9 111.66(13)
N2 C7 C8 118.04(14)
C9 C7 C8 130.28(14)
C24 C25 H25A 109.5
C24 C25 H25B 109.5
H25A C25 H25B 109.5
C24 C25 H25C 109.5
H25A C25 H25C 109.5
H25B C25 H25C 109.5
C7 C8 H8A 109.5
C7 C8 H8B 109.5
H8A C8 H8B 109.5
C7 C8 H8C 109.5
H8A C8 H8C 109.5
H8B C8 H8C 109.5
C15 C16 C17 120.11(14)
C15 C16 H16 119.9
C17 C16 H16 119.9
C21 C27 H27A 109.5
C21 C27 H27B 109.5
H27A C27 H27B 109.5
C21 C27 H27C 109.5
H27A C27 H27C 109.5
H27B C27 H27C 109.5
C24 C26 H26A 109.5
C24 C26 H26B 109.5
H26A C26 H26B 109.5
C24 C26 H26C 109.5
H26A C26 H26C 109.5
H26B C26 H26C 109.5

loop_
_geom_bond_atom_site_label_1
_geom_bond_atom_site_label_2
_geom_bond_distance
Ru1 O1 2.0885(10)
Ru1 O2 2.0935(9)
Ru1 C23 2.1505(14)
Ru1 C22 2.1538(14)
Ru1 C18 2.1748(14)
Ru1 C20 2.1789(14)
Ru1 C19 2.1790(14)
Ru1 C21 2.2043(14)
Ru1 Cl2 2.4087(4)
O1 C10 1.2698(16)
O2 C11 1.2673(17)
C19 C18 1.412(2)
C19 C20 1.426(2)
C19 H19 0.9300
C2 C3 1.395(2)
C2 C1 1.395(2)
C2 H2 0.9300
C22 C23 1.407(2)
C22 C21 1.430(2)
C22 H22 0.9300
C3 C4 1.382(2)
C3 H3 0.9300
C17 C12 1.389(2)
C17 C16 1.390(2)
C17 H17 0.9300
N1 C10 1.3681(18)
N1 N2 1.4042(17)
N1 C1 1.4195(18)
C18 C23 1.430(2)
C18 C24 1.515(2)
C11 C9 1.404(2)
C11 C12 1.4974(18)
C10 C9 1.4314(19)
C24 C26 1.522(3)
C24 C25 1.538(2)
C24 H24 0.9800
C6 C5 1.386(2)
C6 C1 1.395(2)
C6 H6 0.9300
N2 C7 1.307(2)
C23 H23 0.9300
C14 C15 1.380(2)
C14 C13 1.384(2)
C14 H14 0.9300
C15 C16 1.380(2)
C15 H15 0.9300
C13 C12 1.386(2)
C13 H13 0.9300
C21 C20 1.403(2)
C21 C27 1.505(2)
C4 C5 1.381(2)
C4 H4 0.9300
C20 H20 0.9300
C9 C7 1.446(2)
C5 H5 0.9300
C7 C8 1.498(2)
C25 H25A 0.9600
C25 H25B 0.9600
C25 H25C 0.9600
C8 H8A 0.9600
C8 H8B 0.9600
C8 H8C 0.9600
C16 H16 0.9300
C27 H27A 0.9600
C27 H27B 0.9600
C27 H27C 0.9600
C26 H26A 0.9600
C26 H26B 0.9600
C26 H26C 0.9600

loop_
_geom_torsion_atom_site_label_1
_geom_torsion_atom_site_label_2
_geom_torsion_atom_site_label_3
_geom_torsion_atom_site_label_4
_geom_torsion
C1 C2 C3 C4 0.3(2)
C20 C19 C18 C23 -0.8(2)
Ru1 C19 C18 C23 -53.50(11)
C20 C19 C18 C24 175.85(13)
Ru1 C19 C18 C24 123.12(13)
C20 C19 C18 Ru1 52.73(12)
Ru1 O2 C11 C9 -5.1(2)
Ru1 O2 C11 C12 176.76(8)
Ru1 O1 C10 N1 172.05(10)
Ru1 O1 C10 C9 -8.6(2)
N2 N1 C10 O1 179.96(13)
C1 N1 C10 O1 -5.6(2)
N2 N1 C10 C9 0.44(16)
C1 N1 C10 C9 174.94(14)
C19 C18 C24 C26 -26.8(2)
C23 C18 C24 C26 149.75(14)
Ru1 C18 C24 C26 63.80(18)
C19 C18 C24 C25 97.15(17)
C23 C18 C24 C25 -86.27(17)
Ru1 C18 C24 C25 -172.22(12)
C3 C2 C1 C6 -1.0(2)
C3 C2 C1 N1 178.00(13)
C5 C6 C1 C2 0.7(2)
C5 C6 C1 N1 -178.32(14)
C10 N1 C1 C2 23.2(2)
N2 N1 C1 C2 -162.58(14)
C10 N1 C1 C6 -157.73(15)
N2 N1 C1 C6 16.5(2)
C10 N1 N2 C7 -0.81(18)
C1 N1 N2 C7 -176.02(14)
C21 C22 C23 C18 -1.1(2)
Ru1 C22 C23 C18 53.57(12)
C21 C22 C23 Ru1 -54.71(12)
C19 C18 C23 C22 0.9(2)
C24 C18 C23 C22 -175.85(13)
Ru1 C18 C23 C22 -53.31(12)
C19 C18 C23 Ru1 54.20(11)
C24 C18 C23 Ru1 -122.54(12)
C13 C14 C15 C16 1.1(3)
C15 C14 C13 C12 1.2(3)
C14 C13 C12 C17 -2.7(2)
C14 C13 C12 C11 -179.88(14)
C16 C17 C12 C13 1.9(2)
C16 C17 C12 C11 179.02(15)
O2 C11 C12 C13 60.07(17)
C9 C11 C12 C13 -118.12(16)
O2 C11 C12 C17 -117.09(16)
C9 C11 C12 C17 64.7(2)
C23 C22 C21 C20 1.2(2)
Ru1 C22 C21 C20 -52.59(12)
C23 C22 C21 C27 178.65(14)
Ru1 C22 C21 C27 124.83(14)
C23 C22 C21 Ru1 53.81(12)
C2 C3 C4 C5 0.6(2)
C22 C21 C20 C19 -1.1(2)
C27 C21 C20 C19 -178.52(14)
Ru1 C21 C20 C19 -53.02(12)
C22 C21 C20 Ru1 51.91(12)
C27 C21 C20 Ru1 -125.50(14)
C18 C19 C20 C21 0.9(2)
Ru1 C19 C20 C21 53.65(12)
C18 C19 C20 Ru1 -52.73(12)
O2 C11 C9 C10 3.5(2)
C12 C11 C9 C10 -178.51(13)
O2 C11 C9 C7 -171.69(15)
C12 C11 C9 C7 6.3(2)
O1 C10 C9 C11 4.3(3)
N1 C10 C9 C11 -176.21(14)
O1 C10 C9 C7 -179.39(15)
N1 C10 C9 C7 0.06(16)
C3 C4 C5 C6 -1.0(3)
C1 C6 C5 C4 0.3(3)
N1 N2 C7 C9 0.84(19)
N1 N2 C7 C8 179.38(16)
C11 C9 C7 N2 175.27(16)
C10 C9 C7 N2 -0.59(18)
C11 C9 C7 C8 -3.0(3)
C10 C9 C7 C8 -178.89(19)
C14 C15 C16 C17 -1.8(3)
C12 C17 C16 C15 0.3(3)
